data_1101030
loop_
_publ_author_name
'Radoslovich, E. W.'

_publ_section_title
;
 The Structure of Muscovite, KAl~2~(Si~3~Al)O~10~(OH)~2~
;
_journal_coden_ASTM ACCRA9
_journal_issue 11
_journal_name_full 'Acta Crystallographica'
_journal_page_first 919
_journal_page_last 932
_journal_paper_doi 10.1107/s0365110x60002259
_journal_volume 13
_journal_year 1960
_chemical_formula_sum 'Al3 H2 K O12 Si3'
_chemical_name_mineral 'Muscovite 2M1'
_chemical_name_systematic 'Potassium alumosilicate hydrate *'
_space_group_IT_number 15
_symmetry_cell_setting monoclinic
_symmetry_Int_Tables_number 15
_symmetry_space_group_name_Hall '-C 2yc'
_symmetry_space_group_name_H-M 'C 1 2/c 1'
_cell_angle_alpha 90
_cell_angle_beta 95.18(8)
_cell_angle_gamma 90
_cell_formula_units_Z 4
_cell_length_a 5.189(10)
_cell_length_b 8.996(6)
_cell_length_c 20.096(20)
_cell_volume 934.3
_exptl_crystal_density_meas 2.8
_refine_ls_R_factor_all 0.125
_cod_original_formula_sum 'H2 Al3 K O12 Si3'
_cod_database_code 1101030

loop_
_symmetry_equiv_pos_as_xyz
x,y,z
-x,y,1/2-z
-x,-y,-z
x,-y,1/2+z
1/2+x,1/2+y,z
1/2-x,1/2+y,1/2-z
1/2-x,1/2-y,-z
1/2+x,1/2-y,1/2+z

loop_
_atom_site_label
_atom_site_type_symbol
_atom_site_symmetry_multiplicity
_atom_site_Wyckoff_symbol
_atom_site_fract_x
_atom_site_fract_y
_atom_site_fract_z
_atom_site_occupancy
_atom_site_attached_hydrogens
_atom_site_calc_flag
Al1 Al3+ 8 f 0.2484(15) 0.0871(40) 0.0016(16) 1. 0 d
O1 O2- 8 f 0.465(27) 0.945(28) 0.0527(23) 1. 0 d
O2 O2- 8 f 0.4250(31) 0.26(1) 0.0542(8) 1. 0 d
O3 O2- 8 f 0.453(15) 0.558(25) 0.052(6) 1. 1 d
O4 O2- 8 f 0.4080(721) 0.096(13) 0.168(4) 1. 0 d
O5 O2- 8 f 0.245(17) 0.802(31) 0.162(2) 1. 0 d
O6 O2- 8 f 0.2629(349) 0.3713(382) 0.1674(34) 1. 0 d
Si1 Si4+ 8 f 0.4625(44) 0.9242(72) 0.1372(22) 0.5 0 d
Si2 Si4+ 8 f 0.4593(77) 0.255(5) 0.1365(15) 1. 0 d
Al2 Al3+ 8 f 0.4625(44) 0.9242(72) 0.1372(22) 0.5 0 d
K1 K1+ 4 e 0. 0.1016(186) 0.25 1. 0 d
H1 H1+ 8 f -1. -1. -1. 1. 0 dum

loop_
_atom_type_symbol
_atom_type_oxidation_number
Al3+ 3.000
O2- -2.000
Si4+ 4.000
K1+ 1.000
H1+ 1.000
